data_7058390
loop_
_publ_author_name
'Ahmed, Muhammad Naeem'
'Arif, Maryam'
'Jabeen, Farah'
'Khan, Haroon Ahmed'
'Yasin, Khawaja Ansar'
'Tahir, Muhammad Nawaz'
'Franconetti, Antonio'
'Frontera, Antonio'

_publ_section_title
;
 On the importance of antiparallel \p--\p interactions in the solid state
 of isatin-based hydrazides
;
_journal_issue 21
_journal_name_full 'New Journal of Chemistry'
_journal_page_first 8122
_journal_paper_doi 10.1039/C9NJ00405J
_journal_volume 43
_journal_year 2019
_chemical_formula_iupac 'C16 H15 N3 O3'
_chemical_formula_moiety 'C16 H15 N3 O3'
_chemical_formula_sum 'C16 H15 N3 O3'
_chemical_formula_weight 297.31
_chemical_name_systematic
;
N'-[(3Z)-2-oxo-1-propyl-1,2-dihydro-3H-indol-3-ylidene]furan-2-carbohydrazide
;
_space_group_crystal_system monoclinic
_space_group_IT_number 14
_space_group_name_Hall '-P 2ybc'
_space_group_name_H-M_alt 'P 1 21/c 1'
_symmetry_space_group_name_Hall '-P 2ybc'
_symmetry_space_group_name_H-M 'P 1 21/c 1'
_atom_sites_solution_hydrogens geom
_atom_sites_solution_primary direct
_atom_sites_solution_secondary difmap
_audit_creation_method SHELXL-2014/7
_audit_update_record
;
2019-03-29 deposited with the CCDC.    2019-04-03 downloaded from the CCDC.
;
_cell_angle_alpha 90
_cell_angle_beta 93.725(5)
_cell_angle_gamma 90
_cell_formula_units_Z 4
_cell_length_a 6.977(2)
_cell_length_b 9.0505(12)
_cell_length_c 23.689(3)
_cell_measurement_reflns_used 1283
_cell_measurement_temperature 296(2)
_cell_measurement_theta_max 27.000
_cell_measurement_theta_min 2.835
_cell_volume 1492.7(5)
_computing_cell_refinement 'SAINT (Bruker, 2007)'
_computing_data_collection 'APEX2 (Bruker, 2007)'
_computing_data_reduction 'SAINT (Bruker, 2007)'
_computing_molecular_graphics 'ORTEP-3 for Windows (Farrugia, 1997) and PLATON (Spek, 2009)'
_computing_publication_material
;
WinGX (Farrugia, 1999) and PLATON (Spek, 2009)
;
_computing_structure_refinement 'SHELXL-2014/6  (Sheldrick, 2015)'
_computing_structure_solution 'SHELXS97 (Sheldrick, 2008)'
_diffrn_ambient_temperature 296(2)
_diffrn_detector_area_resol_mean 0.76
_diffrn_measured_fraction_theta_full 0.996
_diffrn_measured_fraction_theta_max 0.996
_diffrn_measurement_device_type 'Bruker Kappa APEXII CCD'
_diffrn_measurement_method \w
_diffrn_radiation_monochromator graphite
_diffrn_radiation_source 'fine-focus sealed tube'
_diffrn_radiation_type MoK\a
_diffrn_radiation_wavelength 0.71073
_diffrn_reflns_av_R_equivalents 0.0810
_diffrn_reflns_av_unetI/netI 0.0965
_diffrn_reflns_limit_h_max 8
_diffrn_reflns_limit_h_min -7
_diffrn_reflns_limit_k_max 11
_diffrn_reflns_limit_k_min -11
_diffrn_reflns_limit_l_max 28
_diffrn_reflns_limit_l_min -30
_diffrn_reflns_number 11887
_diffrn_reflns_theta_full 27.000
_diffrn_reflns_theta_max 27.000
_diffrn_reflns_theta_min 2.835
_diffrn_standards_number 0
_exptl_absorpt_coefficient_mu 0.094
_exptl_absorpt_correction_T_max 0.977
_exptl_absorpt_correction_T_min 0.939
_exptl_absorpt_correction_type multi-scan
_exptl_absorpt_process_details '(SADABS; Bruker, 2005)'
_exptl_crystal_colour yellow
_exptl_crystal_density_diffrn 1.323
_exptl_crystal_density_method 'not measured'
_exptl_crystal_description needle
_exptl_crystal_F_000 624
_exptl_crystal_size_max 0.42
_exptl_crystal_size_mid 0.18
_exptl_crystal_size_min 0.16
_refine_diff_density_max 0.329
_refine_diff_density_min -0.260
_refine_diff_density_rms 0.041
_refine_ls_extinction_coef 0.020(7)
_refine_ls_extinction_expression Fc^*^=kFc[1+0.001xFc^2^\l^3^/sin(2\q)]^-1/4^
_refine_ls_extinction_method 'SHELXL-2014/7 (Sheldrick 2014'
_refine_ls_goodness_of_fit_ref 1.038
_refine_ls_hydrogen_treatment constr
_refine_ls_matrix_type full
_refine_ls_number_parameters 177
_refine_ls_number_reflns 3241
_refine_ls_number_restraints 0
_refine_ls_restrained_S_all 1.038
_refine_ls_R_factor_all 0.1855
_refine_ls_R_factor_gt 0.0723
_refine_ls_shift/su_max 0.000
_refine_ls_shift/su_mean 0.000
_refine_ls_structure_factor_coef Fsqd
_refine_ls_weighting_details 'w=1/[\s^2^(Fo^2^)+(0.1162P)^2^] where P=(Fo^2^+2Fc^2^)/3'
_refine_ls_weighting_scheme calc
_refine_ls_wR_factor_gt 0.1981
_refine_ls_wR_factor_ref 0.2557
_reflns_number_gt 1283
_reflns_number_total 3241
_reflns_threshold_expression I>2\s(I)
_cod_data_source_file c9nj00405j2.cif
_cod_data_source_block P19AJK
_cod_depositor_comments 'Adding full bibliography for 7058386--7058390.cif.'
_cod_original_cell_volume 1492.6(5)
_cod_database_code 7058390
_shelx_shelxl_version_number 2014/7
_shelx_space_group_comment
;
The symmetry employed for this shelxl refinement is uniquely defined
by the following loop, which should always be used as a source of
symmetry information in preference to the above space-group names.
They are only intended as comments.
;

loop_
_space_group_symop_operation_xyz
'x, y, z'
'-x, y+1/2, -z+1/2'
'-x, -y, -z'
'x, -y-1/2, z-1/2'

loop_
_atom_site_label
_atom_site_type_symbol
_atom_site_fract_x
_atom_site_fract_y
_atom_site_fract_z
_atom_site_U_iso_or_equiv
_atom_site_adp_type
_atom_site_occupancy
_atom_site_site_symmetry_order
_atom_site_calc_flag
_atom_site_refinement_flags_posn
_atom_site_refinement_flags_adp
_atom_site_refinement_flags_occupancy
_atom_site_disorder_assembly
_atom_site_disorder_group
O1 O 0.7831(4) 0.2591(3) -0.03173(10) 0.0845(9) Uani 1 1 d . . . . .
O2 O 0.8942(4) 0.4360(4) 0.16788(13) 0.1101(11) Uani 1 1 d . . . . .
N1 N 0.6945(5) 0.4550(3) -0.09000(13) 0.0743(9) Uani 1 1 d . . . . .
N2 N 0.7977(4) 0.4991(4) 0.05681(14) 0.0712(9) Uani 1 1 d . . . . .
N3 N 0.8371(4) 0.3616(4) 0.07649(12) 0.0736(9) Uani 1 1 d . . . . .
H3A H 0.8349 0.2890 0.0530 0.088 Uiso 1 1 calc R U . . .
C1 C 0.6702(5) 0.6082(4) -0.08358(15) 0.0623(9) Uani 1 1 d . . . . .
C2 C 0.6210(6) 0.7114(5) -0.12382(19) 0.0841(12) Uani 1 1 d . . . . .
H2 H 0.5957 0.6841 -0.1614 0.101 Uiso 1 1 calc R U . . .
C3 C 0.6096(6) 0.8569(5) -0.1077(3) 0.1026(15) Uani 1 1 d . . . . .
H3 H 0.5760 0.9285 -0.1347 0.123 Uiso 1 1 calc R U . . .
C4 C 0.6469(7) 0.8979(5) -0.0523(3) 0.1069(17) Uani 1 1 d . . . . .
H4 H 0.6404 0.9971 -0.0423 0.128 Uiso 1 1 calc R U . . .
C5 C 0.6943(6) 0.7929(5) -0.0109(2) 0.0902(13) Uani 1 1 d . . . . .
H5 H 0.7182 0.8205 0.0268 0.108 Uiso 1 1 calc R U . . .
C6 C 0.7051(5) 0.6466(4) -0.02701(16) 0.0646(10) Uani 1 1 d . . . . .
C7 C 0.7544(5) 0.5111(4) 0.00321(15) 0.0608(9) Uani 1 1 d . . . . .
C8 C 0.7476(5) 0.3905(4) -0.03988(15) 0.0650(10) Uani 1 1 d . . . . .
C9 C 0.8809(5) 0.3339(5) 0.13341(17) 0.0831(12) Uani 1 1 d . . . . .
O3A O 0.9035(8) 0.0699(5) 0.10547(16) 0.0888(8) Uani 0.559(6) 1 d G . P A 1
C10A C 0.9113(5) 0.1775(4) 0.14767(14) 0.0888(8) Uani 0.559(6) 1 d G . P A 1
C11A C 0.9581(9) 0.1080(6) 0.19926(19) 0.0888(8) Uani 0.559(6) 1 d G . P A 1
H11A H 0.9727 0.1540 0.2344 0.107 Uiso 0.559(6) 1 calc R U P A 1
C12A C 0.9792(10) -0.0426(7) 0.1890(3) 0.0888(8) Uani 0.559(6) 1 d G . P A 1
H12A H 1.0104 -0.1147 0.2160 0.107 Uiso 0.559(6) 1 calc R U P A 1
C13A C 0.9455(9) -0.0662(6) 0.1310(2) 0.0888(8) Uani 0.559(6) 1 d G . P A 1
H13A H 0.9501 -0.1568 0.1126 0.107 Uiso 0.559(6) 1 calc R U P A 1
O3B O 0.9681(9) 0.1694(7) 0.2001(2) 0.0888(8) Uani 0.441(6) 1 d G . P A 2
C10B C 0.9113(5) 0.1775(4) 0.14767(14) 0.0888(8) Uani 0.441(6) 1 d G . P A 2
C11B C 0.8816(16) 0.0595(9) 0.1198(3) 0.0888(8) Uani 0.441(6) 1 d G . P A 2
H11B H 0.8354 0.0481 0.0824 0.107 Uiso 0.441(6) 1 calc R U P A 2
C12B C 0.9338(12) -0.0464(9) 0.1583(4) 0.0888(8) Uani 0.441(6) 1 d G . P A 2
H12B H 0.9331 -0.1478 0.1519 0.107 Uiso 0.441(6) 1 calc R U P A 2
C13B C 0.9873(12) 0.0215(9) 0.2079(3) 0.0888(8) Uani 0.441(6) 1 d G . P A 2
H13B H 1.0297 -0.0251 0.2414 0.107 Uiso 0.441(6) 1 calc R U P A 2
C14 C 0.6878(6) 0.3769(5) -0.14548(18) 0.0976(14) Uani 1 1 d . . . B 2
H14A H 0.7250 0.4449 -0.1745 0.117 Uiso 1 1 calc R U . B 2
H14B H 0.7794 0.2962 -0.1434 0.117 Uiso 1 1 calc R U . B 2
C15 C 0.4981(7) 0.3191(6) -0.1612(2) 0.1227(18) Uani 1 1 d . . . B 2
H15A H 0.4038 0.3977 -0.1605 0.147 Uiso 1 1 calc R U . B 2
H15B H 0.4648 0.2437 -0.1344 0.147 Uiso 1 1 calc R U . B 2
C16 C 0.4968(8) 0.2523(6) -0.2214(2) 0.141(2) Uani 1 1 d . . . B 2
H16A H 0.5008 0.3305 -0.2487 0.211 Uiso 1 1 calc R U . B 2
H16B H 0.3820 0.1952 -0.2288 0.211 Uiso 1 1 calc R U . B 2
H16C H 0.6070 0.1897 -0.2240 0.211 Uiso 1 1 calc R U . B 2

loop_
_atom_site_aniso_label
_atom_site_aniso_U_11
_atom_site_aniso_U_22
_atom_site_aniso_U_33
_atom_site_aniso_U_23
_atom_site_aniso_U_13
_atom_site_aniso_U_12
O1 0.111(2) 0.0624(18) 0.0785(19) -0.0074(14) -0.0042(14) 0.0025(14)
O2 0.120(3) 0.146(3) 0.064(2) -0.0203(19) 0.0005(16) 0.007(2)
N1 0.100(2) 0.0619(19) 0.060(2) -0.0108(15) -0.0062(15) 0.0030(15)
N2 0.065(2) 0.082(2) 0.067(2) -0.0138(17) 0.0118(15) -0.0077(15)
N3 0.073(2) 0.095(2) 0.054(2) -0.0079(17) 0.0066(14) -0.0008(17)
C1 0.064(2) 0.058(2) 0.065(2) -0.0027(19) 0.0105(16) -0.0041(16)
C2 0.088(3) 0.077(3) 0.088(3) 0.008(2) 0.014(2) 0.002(2)
C3 0.106(4) 0.078(3) 0.127(5) 0.018(3) 0.034(3) 0.005(2)
C4 0.114(4) 0.057(3) 0.154(5) -0.002(3) 0.047(3) -0.008(2)
C5 0.102(3) 0.071(3) 0.101(3) -0.029(3) 0.032(2) -0.011(2)
C6 0.063(2) 0.058(2) 0.075(3) -0.0098(19) 0.0161(17) -0.0070(16)
C7 0.055(2) 0.073(2) 0.055(2) -0.0129(19) 0.0106(15) -0.0088(16)
C8 0.070(2) 0.060(2) 0.065(3) -0.0067(19) 0.0040(17) -0.0057(18)
C9 0.052(2) 0.142(4) 0.056(3) -0.017(3) 0.0068(17) -0.001(2)
O3A 0.0928(15) 0.1149(19) 0.0583(14) 0.0087(13) 0.0004(11) 0.0223(13)
C10A 0.0928(15) 0.1149(19) 0.0583(14) 0.0087(13) 0.0004(11) 0.0223(13)
C11A 0.0928(15) 0.1149(19) 0.0583(14) 0.0087(13) 0.0004(11) 0.0223(13)
C12A 0.0928(15) 0.1149(19) 0.0583(14) 0.0087(13) 0.0004(11) 0.0223(13)
C13A 0.0928(15) 0.1149(19) 0.0583(14) 0.0087(13) 0.0004(11) 0.0223(13)
O3B 0.0928(15) 0.1149(19) 0.0583(14) 0.0087(13) 0.0004(11) 0.0223(13)
C10B 0.0928(15) 0.1149(19) 0.0583(14) 0.0087(13) 0.0004(11) 0.0223(13)
C11B 0.0928(15) 0.1149(19) 0.0583(14) 0.0087(13) 0.0004(11) 0.0223(13)
C12B 0.0928(15) 0.1149(19) 0.0583(14) 0.0087(13) 0.0004(11) 0.0223(13)
C13B 0.0928(15) 0.1149(19) 0.0583(14) 0.0087(13) 0.0004(11) 0.0223(13)
C14 0.109(4) 0.096(3) 0.086(3) -0.019(3) -0.007(2) 0.002(3)
C15 0.108(4) 0.153(5) 0.106(4) -0.024(3) 0.000(3) -0.016(3)
C16 0.144(5) 0.187(5) 0.089(4) -0.068(4) -0.011(3) -0.008(4)

loop_
_atom_type_symbol
_atom_type_description
_atom_type_scat_dispersion_real
_atom_type_scat_dispersion_imag
_atom_type_scat_source
C C 0.0033 0.0016 'International Tables Vol C Tables 4.2.6.8 and 6.1.1.4'
H H 0.0000 0.0000 'International Tables Vol C Tables 4.2.6.8 and 6.1.1.4'
N N 0.0061 0.0033 'International Tables Vol C Tables 4.2.6.8 and 6.1.1.4'
O O 0.0106 0.0060 'International Tables Vol C Tables 4.2.6.8 and 6.1.1.4'

loop_
_geom_angle_atom_site_label_1
_geom_angle_atom_site_label_2
_geom_angle_atom_site_label_3
_geom_angle
C8 N1 C1 111.0(3)
C8 N1 C14 124.1(3)
C1 N1 C14 124.5(3)
C7 N2 N3 116.5(3)
N2 N3 C9 121.9(3)
N2 N3 H3A 119.0
C9 N3 H3A 119.0
C2 C1 C6 121.6(3)
C2 C1 N1 128.8(3)
C6 C1 N1 109.6(3)
C1 C2 C3 118.6(4)
C1 C2 H2 120.7
C3 C2 H2 120.7
C4 C3 C2 121.0(4)
C4 C3 H3 119.5
C2 C3 H3 119.5
C3 C4 C5 120.8(4)
C3 C4 H4 119.6
C5 C4 H4 119.6
C6 C5 C4 118.3(4)
C6 C5 H5 120.8
C4 C5 H5 120.8
C5 C6 C1 119.8(4)
C5 C6 C7 133.6(4)
C1 C6 C7 106.6(3)
N2 C7 C6 126.1(3)
N2 C7 C8 127.3(3)
C6 C7 C8 106.5(3)
O1 C8 N1 126.7(3)
O1 C8 C7 127.1(3)
N1 C8 C7 106.2(3)
O2 C9 N3 120.8(4)
O2 C9 C10B 124.5(4)
N3 C9 C10B 114.7(4)
O2 C9 C10A 124.5(4)
N3 C9 C10A 114.7(4)
C10A O3A C13A 108.0
O3A C10A C11A 108.0
O3A C10A C9 120.7(3)
C11A C10A C9 131.2(3)
C10A C11A C12A 108.0
C10A C11A H11A 126.0
C12A C11A H11A 126.0
C11A C12A C13A 108.0
C11A C12A H12A 126.0
C13A C12A H12A 126.0
O3A C13A C12A 108.0
O3A C13A H13A 126.0
C12A C13A H13A 126.0
C10B O3B C13B 102.2(4)
C11B C10B O3B 119.1(6)
C11B C10B C9 132.7(5)
O3B C10B C9 108.0(4)
C10B C11B C12B 102.6(3)
C10B C11B H11B 128.7
C12B C11B H11B 128.7
C11B C12B C13B 108.0
C11B C12B H12B 126.0
C13B C12B H12B 126.0
O3B C13B C12B 108.0
O3B C13B H13B 126.0
C12B C13B H13B 126.0
C15 C14 N1 111.9(4)
C15 C14 H14A 109.2
N1 C14 H14A 109.2
C15 C14 H14B 109.2
N1 C14 H14B 109.2
H14A C14 H14B 107.9
C14 C15 C16 109.1(4)
C14 C15 H15A 109.9
C16 C15 H15A 109.9
C14 C15 H15B 109.9
C16 C15 H15B 109.9
H15A C15 H15B 108.3
C15 C16 H16A 109.5
C15 C16 H16B 109.5
H16A C16 H16B 109.5
C15 C16 H16C 109.5
H16A C16 H16C 109.5
H16B C16 H16C 109.5

loop_
_geom_bond_atom_site_label_1
_geom_bond_atom_site_label_2
_geom_bond_distance
O1 C8 1.227(4)
O2 C9 1.233(5)
N1 C8 1.353(4)
N1 C1 1.406(4)
N1 C14 1.490(5)
N2 C7 1.290(5)
N2 N3 1.351(4)
N3 C9 1.386(5)
N3 H3A 0.8600
C1 C2 1.363(5)
C1 C6 1.391(5)
C2 C3 1.375(6)
C2 H2 0.9300
C3 C4 1.372(6)
C3 H3 0.9300
C4 C5 1.390(6)
C4 H4 0.9300
C5 C6 1.382(5)
C5 H5 0.9300
C6 C7 1.450(5)
C7 C8 1.493(5)
C9 C10B 1.467(6)
C9 C10A 1.467(6)
O3A C10A 1.394(4)
O3A C13A 1.394(4)
C10A C11A 1.394(4)
C11A C12A 1.395(4)
C11A H11A 0.9300
C12A C13A 1.395(4)
C12A H12A 0.9300
C13A H13A 0.9300
O3B C10B 1.280(7)
O3B C13B 1.357(6)
C10B C11B 1.266(10)
C11B C12B 1.356(6)
C11B H11B 0.9300
C12B C13B 1.357(6)
C12B H12B 0.9300
C13B H13B 0.9300
C14 C15 1.449(6)
C14 H14A 0.9700
C14 H14B 0.9700
C15 C16 1.548(6)
C15 H15A 0.9700
C15 H15B 0.9700
C16 H16A 0.9600
C16 H16B 0.9600
C16 H16C 0.9600

loop_
_geom_hbond_atom_site_label_D
_geom_hbond_atom_site_label_H
_geom_hbond_atom_site_label_A
_geom_hbond_distance_DH
_geom_hbond_distance_HA
_geom_hbond_distance_DA
_geom_hbond_angle_DHA
_geom_hbond_site_symmetry_A
N3 H3A O1 0.86 2.03 2.729(4) 137.3 .
C13B H13B O2 0.93 2.21 3.102(6) 161.1 2_745
C15 H15A O2 0.97 2.56 3.517(6) 167.8 3_665

loop_
_geom_torsion_atom_site_label_1
_geom_torsion_atom_site_label_2
_geom_torsion_atom_site_label_3
_geom_torsion_atom_site_label_4
_geom_torsion
C7 N2 N3 C9 -178.4(3)
C8 N1 C1 C2 178.8(4)
C14 N1 C1 C2 6.2(6)
C8 N1 C1 C6 -1.1(4)
C14 N1 C1 C6 -173.7(3)
C6 C1 C2 C3 1.2(5)
N1 C1 C2 C3 -178.6(3)
C1 C2 C3 C4 0.1(6)
C2 C3 C4 C5 -1.0(7)
C3 C4 C5 C6 0.8(6)
C4 C5 C6 C1 0.5(5)
C4 C5 C6 C7 178.0(4)
C2 C1 C6 C5 -1.5(5)
N1 C1 C6 C5 178.4(3)
C2 C1 C6 C7 -179.6(3)
N1 C1 C6 C7 0.3(4)
N3 N2 C7 C6 179.3(3)
N3 N2 C7 C8 -1.7(5)
C5 C6 C7 N2 2.0(6)
C1 C6 C7 N2 179.7(3)
C5 C6 C7 C8 -177.2(4)
C1 C6 C7 C8 0.5(3)
C1 N1 C8 O1 -178.6(3)
C14 N1 C8 O1 -6.0(6)
C1 N1 C8 C7 1.4(4)
C14 N1 C8 C7 174.0(3)
N2 C7 C8 O1 -0.4(6)
C6 C7 C8 O1 178.8(3)
N2 C7 C8 N1 179.6(3)
C6 C7 C8 N1 -1.1(3)
N2 N3 C9 O2 -3.4(5)
N2 N3 C9 C10B 177.4(3)
N2 N3 C9 C10A 177.4(3)
C13A O3A C10A C11A 0.0
C13A O3A C10A C9 177.5(4)
O2 C9 C10A O3A -176.5(4)
N3 C9 C10A O3A 2.6(5)
O2 C9 C10A C11A 0.4(6)
N3 C9 C10A C11A 179.5(4)
O3A C10A C11A C12A 0.0
C9 C10A C11A C12A -177.2(4)
C10A C11A C12A C13A 0.0
C10A O3A C13A C12A 0.0
C11A C12A C13A O3A 0.0
C13B O3B C10B C11B 3.0(10)
C13B O3B C10B C9 179.0(4)
O2 C9 C10B C11B 170.0(8)
N3 C9 C10B C11B -10.8(10)
O2 C9 C10B O3B -5.2(6)
N3 C9 C10B O3B 173.9(4)
O3B C10B C11B C12B -3.0(10)
C9 C10B C11B C12B -177.8(5)
C10B C11B C12B C13B 1.6(5)
C10B O3B C13B C12B -1.6(5)
C11B C12B C13B O3B 0.0
C8 N1 C14 C15 94.0(5)
C1 N1 C14 C15 -94.3(5)
N1 C14 C15 C16 174.9(4)
